data_7205691
loop_
_publ_author_name
'Lenthall, Joseph T.'
'Foster, Jonathan A.'
'Anderson, Kirsty M.'
'Probert, Michael R.'
'Howard, Judith A. K.'
'Steed, Jonathan W.'

_publ_section_title
;
 Hydrogen bonding interactions with the thiocarbonyl \p-system
;
_journal_issue 9
_journal_name_full CrystEngComm
_journal_page_first 3202
_journal_paper_doi 10.1039/c0ce00680g
_journal_volume 13
_journal_year 2011
_chemical_formula_moiety 'C8 H11 N3 S'
_chemical_formula_sum 'C8 H11 N3 S'
_chemical_formula_weight 181.26
_space_group_crystal_system monoclinic
_space_group_IT_number 14
_space_group_name_Hall '-P 2yn'
_space_group_name_H-M_alt 'P 1 21/n 1'
_symmetry_space_group_name_Hall '-P 2yn'
_symmetry_space_group_name_H-M 'P 1 21/n 1'
_atom_sites_solution_hydrogens geom
_atom_sites_solution_primary direct
_atom_sites_solution_secondary difmap
_audit_creation_method SHELXL-97
_cell_angle_alpha 90.00
_cell_angle_beta 105.323(4)
_cell_angle_gamma 90.00
_cell_formula_units_Z 8
_cell_length_a 14.7266(6)
_cell_length_b 7.6637(3)
_cell_length_c 16.2667(7)
_cell_measurement_reflns_used 4870
_cell_measurement_temperature 120(2)
_cell_measurement_theta_max 28.9702
_cell_measurement_theta_min 2.5913
_cell_volume 1770.60(13)
_computing_cell_refinement
;
CrysAlisPro, Oxford Diffraction Ltd.,
Version 1.171.34.23 (release 20-04-2010 CrysAlis171 .NET)
(compiled Apr 20 2010,18:09:47)
;
_computing_data_collection
;
CrysAlisPro, Oxford Diffraction Ltd.,
Version 1.171.34.23 (release 20-04-2010 CrysAlis171 .NET)
(compiled Apr 20 2010,18:09:47)
;
_computing_data_reduction
;
CrysAlisPro, Oxford Diffraction Ltd.,
Version 1.171.34.23 (release 20-04-2010 CrysAlis171 .NET)
(compiled Apr 20 2010,18:09:47)
;
_computing_molecular_graphics
;
OLEX2: a complete structure solution, refinement and analysis program. Dolomanov et al., J. Appl. Cryst. (2009). 42, 339-341
;
_computing_publication_material
;
OLEX2: a complete structure solution, refinement and analysis program. Dolomanov et al., J. Appl. Cryst. (2009). 42, 339-341
;
_computing_structure_refinement 'SHELXL-97 (Sheldrick, 1997)'
_computing_structure_solution 'A short history of SHELX (Sheldrick, 2007)'
_diffrn_ambient_temperature 120(2)
_diffrn_detector_area_resol_mean 16.1511
_diffrn_measured_fraction_theta_full 0.874
_diffrn_measured_fraction_theta_max 0.874
_diffrn_measurement_details
;
1 omega -95.00 -61.00 1.0000 16.4500
omega____ theta____ kappa____ phi______ frames
- -18.0928 179.0000 -60.0000 34

2 omega -86.00 36.00 1.0000 16.4500
omega____ theta____ kappa____ phi______ frames
- -18.0928 0.0000 -30.0000 122

3 omega -80.00 1.00 1.0000 16.4500
omega____ theta____ kappa____ phi______ frames
- -18.0928 -38.0000 90.0000 81
;
_diffrn_measurement_device_type 'Xcalibur, Sapphire3, Gemini ultra'
_diffrn_measurement_method '\w scans'
_diffrn_orient_matrix_UB_11 0.0153938
_diffrn_orient_matrix_UB_12 0.029797
_diffrn_orient_matrix_UB_13 0.0426972
_diffrn_orient_matrix_UB_21 0.0444419
_diffrn_orient_matrix_UB_22 0.0219892
_diffrn_orient_matrix_UB_23 -0.0064169
_diffrn_orient_matrix_UB_31 -0.0168424
_diffrn_orient_matrix_UB_32 0.0848275
_diffrn_orient_matrix_UB_33 -0.0133567
_diffrn_radiation_monochromator graphite
_diffrn_radiation_source 'fine-focus sealed tube'
_diffrn_radiation_type 'Mo K\a'
_diffrn_radiation_wavelength 0.7107
_diffrn_reflns_av_R_equivalents 0.0635
_diffrn_reflns_av_sigmaI/netI 0.0718
_diffrn_reflns_limit_h_max 14
_diffrn_reflns_limit_h_min -19
_diffrn_reflns_limit_k_max 9
_diffrn_reflns_limit_k_min -8
_diffrn_reflns_limit_l_max 21
_diffrn_reflns_limit_l_min -18
_diffrn_reflns_number 8107
_diffrn_reflns_theta_full 29.03
_diffrn_reflns_theta_max 29.03
_diffrn_reflns_theta_min 2.60
_exptl_absorpt_coefficient_mu 0.312
_exptl_absorpt_correction_T_max 1.0
_exptl_absorpt_correction_T_min 0.68342
_exptl_absorpt_correction_type multi-scan
_exptl_absorpt_process_details
;
CrysAlisPro, Oxford Diffraction Ltd.,
Version 1.171.34.23 (release 20-04-2010 CrysAlis171 .NET)
(compiled Apr 20 2010,18:09:47)
Empirical absorption correction using spherical harmonics,
implemented in SCALE3 ABSPACK scaling algorithm.
;
_exptl_crystal_colour_lustre clear
_exptl_crystal_colour_primary colourless
_exptl_crystal_density_diffrn 1.360
_exptl_crystal_density_method 'not measured'
_exptl_crystal_description block
_exptl_crystal_F_000 768
_exptl_crystal_recrystallization_method 'Recrystalised from methanol'
_exptl_crystal_size_max 0.7434
_exptl_crystal_size_mid 0.3342
_exptl_crystal_size_min 0.2347
_refine_diff_density_max 0.642
_refine_diff_density_min -0.478
_refine_diff_density_rms 0.115
_refine_ls_extinction_method none
_refine_ls_goodness_of_fit_ref 1.064
_refine_ls_hydrogen_treatment mixed
_refine_ls_matrix_type full
_refine_ls_number_parameters 235
_refine_ls_number_reflns 4136
_refine_ls_number_restraints 0
_refine_ls_restrained_S_all 1.064
_refine_ls_R_factor_all 0.0620
_refine_ls_R_factor_gt 0.0531
_refine_ls_shift/su_max 0.001
_refine_ls_shift/su_mean 0.000
_refine_ls_structure_factor_coef Fsqd
_refine_ls_weighting_details
;
calc w=1/[\s^2^(Fo^2^)+(0.0843P)^2^+0.1851P] where P=(Fo^2^+2Fc^2^)/3
;
_refine_ls_weighting_scheme calc
_refine_ls_wR_factor_gt 0.1373
_refine_ls_wR_factor_ref 0.1486
_reflns_number_gt 3508
_reflns_number_total 4136
_reflns_threshold_expression >2sigma(I)
_cod_data_source_file c0ce00680g.txt
_cod_data_source_block G6A2
_cod_original_cell_volume 1770.61(12)
_cod_database_code 7205691

loop_
_space_group_symop_id
_space_group_symop_operation_xyz
1 'x, y, z'
2 '-x+1/2, y+1/2, -z+1/2'
3 '-x, -y, -z'
4 'x-1/2, -y-1/2, z-1/2'

loop_
_atom_site_label
_atom_site_type_symbol
_atom_site_fract_x
_atom_site_fract_y
_atom_site_fract_z
_atom_site_U_iso_or_equiv
_atom_site_adp_type
_atom_site_occupancy
_atom_site_symmetry_multiplicity
_atom_site_calc_flag
_atom_site_refinement_flags
_atom_site_disorder_assembly
_atom_site_disorder_group
S1 S 0.22371(4) 0.09019(6) 0.10271(3) 0.01509(16) Uani 1 1 d . . .
S2 S 0.47488(3) 1.03985(6) -0.13913(3) 0.01453(16) Uani 1 1 d . . .
N2 N 0.37999(11) 0.2390(2) 0.19349(11) 0.0144(4) Uani 1 1 d . . .
H2 H 0.4034 0.1910 0.1559 0.017 Uiso 1 1 calc R . .
N1 N 0.50022(13) 0.4850(2) 0.15408(12) 0.0166(4) Uani 1 1 d . . .
N5 N 0.37830(12) 0.7837(2) -0.09302(11) 0.0140(4) Uani 1 1 d . . .
H5A H 0.4154 0.7185 -0.1124 0.017 Uiso 1 1 calc R . .
N6 N 0.34387(12) 1.0596(2) -0.05437(12) 0.0144(4) Uani 1 1 d . . .
H6 H 0.3014 1.0126 -0.0341 0.017 Uiso 1 1 calc R . .
N4 N 0.23711(14) 0.6027(3) -0.21050(12) 0.0212(4) Uani 1 1 d . . .
C15 C 0.39393(14) 0.9569(3) -0.09136(12) 0.0122(4) Uani 1 1 d . . .
C1 C 0.50484(14) 0.4506(2) 0.24009(13) 0.0135(4) Uani 1 1 d . . .
C7 C 0.28568(14) 0.2225(2) 0.18088(12) 0.0122(4) Uani 1 1 d . . .
C14 C 0.30471(14) 0.6983(2) -0.06507(13) 0.0134(4) Uani 1 1 d . . .
C13 C 0.30506(14) 0.6968(2) 0.02011(13) 0.0150(4) Uani 1 1 d . . .
H13 H 0.3533 0.7526 0.0600 0.018 Uiso 1 1 calc R . .
C9 C 0.23356(14) 0.6132(3) -0.12636(13) 0.0148(4) Uani 1 1 d . . .
C16 C 0.35703(15) 1.2478(3) -0.04634(14) 0.0178(4) Uani 1 1 d . . .
H16B H 0.3411 1.2999 -0.1020 0.027 Uiso 1 1 calc R . .
H16C H 0.4216 1.2730 -0.0180 0.027 Uiso 1 1 calc R . .
H16A H 0.3171 1.2947 -0.0137 0.027 Uiso 1 1 calc R . .
C10 C 0.16241(15) 0.5294(3) -0.09918(15) 0.0196(5) Uani 1 1 d . . .
H10 H 0.1143 0.4725 -0.1387 0.024 Uiso 1 1 calc R . .
C6 C 0.44495(13) 0.3261(2) 0.26129(13) 0.0127(4) Uani 1 1 d . . .
C2 C 0.57146(15) 0.5324(3) 0.30582(15) 0.0190(5) Uani 1 1 d . . .
H2A H 0.6128 0.6128 0.2927 0.023 Uiso 1 1 calc R . .
C5 C 0.45257(15) 0.2875(3) 0.34613(14) 0.0167(4) Uani 1 1 d . . .
H5 H 0.4135 0.2031 0.3598 0.020 Uiso 1 1 calc R . .
C8 C 0.14355(14) 0.3058(3) 0.22337(15) 0.0203(5) Uani 1 1 d . . .
H8A H 0.1102 0.3497 0.1684 0.030 Uiso 1 1 calc R . .
H8C H 0.1291 0.3762 0.2670 0.030 Uiso 1 1 calc R . .
H8B H 0.1249 0.1874 0.2292 0.030 Uiso 1 1 calc R . .
C4 C 0.51740(15) 0.3726(3) 0.41064(14) 0.0194(4) Uani 1 1 d . . .
H4 H 0.5212 0.3478 0.4674 0.023 Uiso 1 1 calc R . .
C11 C 0.16281(16) 0.5301(3) -0.01412(16) 0.0210(5) Uani 1 1 d . . .
H11 H 0.1146 0.4745 0.0028 0.025 Uiso 1 1 calc R . .
C3 C 0.57694(15) 0.4959(3) 0.38970(14) 0.0208(5) Uani 1 1 d . . .
H3 H 0.6207 0.5540 0.4327 0.025 Uiso 1 1 calc R . .
C12 C 0.23410(16) 0.6127(3) 0.04650(15) 0.0195(5) Uani 1 1 d . . .
H12 H 0.2343 0.6117 0.1037 0.023 Uiso 1 1 calc R . .
N3 N 0.24462(12) 0.3121(2) 0.23174(11) 0.0158(4) Uani 1 1 d . . .
H3A H 0.2793 0.3762 0.2711 0.019 Uiso 1 1 calc R . .
H4B H 0.2706(18) 0.680(3) -0.2271(17) 0.018(6) Uiso 1 1 d . . .
H1A H 0.4393(19) 0.473(3) 0.1173(17) 0.020(6) Uiso 1 1 d . . .
H4A H 0.179(2) 0.588(4) -0.247(2) 0.035(8) Uiso 1 1 d . . .
H1B H 0.520(2) 0.583(4) 0.1493(19) 0.029(8) Uiso 1 1 d . . .

loop_
_atom_site_aniso_label
_atom_site_aniso_U_11
_atom_site_aniso_U_22
_atom_site_aniso_U_33
_atom_site_aniso_U_23
_atom_site_aniso_U_13
_atom_site_aniso_U_12
S1 0.0157(3) 0.0169(3) 0.0122(3) -0.00287(18) 0.0030(2) -0.00508(19)
S2 0.0127(3) 0.0160(3) 0.0166(3) 0.00054(19) 0.0069(2) -0.00006(18)
N2 0.0126(8) 0.0165(8) 0.0154(9) -0.0053(7) 0.0057(7) -0.0033(7)
N1 0.0195(10) 0.0154(9) 0.0157(9) 0.0003(7) 0.0062(8) -0.0035(7)
N5 0.0133(8) 0.0119(8) 0.0186(9) -0.0001(7) 0.0076(7) 0.0026(6)
N6 0.0154(8) 0.0129(8) 0.0173(9) 0.0021(7) 0.0084(7) 0.0011(7)
N4 0.0194(10) 0.0301(11) 0.0128(9) -0.0024(8) 0.0019(8) -0.0023(8)
C15 0.0107(9) 0.0151(10) 0.0096(9) 0.0004(7) 0.0006(7) 0.0002(7)
C1 0.0119(9) 0.0139(9) 0.0156(10) -0.0010(8) 0.0052(8) 0.0021(7)
C7 0.0146(9) 0.0101(9) 0.0114(9) 0.0021(7) 0.0027(7) -0.0010(7)
C14 0.0134(9) 0.0099(9) 0.0172(10) 0.0013(7) 0.0047(8) 0.0029(7)
C13 0.0176(10) 0.0119(9) 0.0150(10) 0.0003(7) 0.0034(8) 0.0010(8)
C9 0.0144(10) 0.0132(9) 0.0160(10) 0.0007(8) 0.0024(8) 0.0029(7)
C16 0.0222(11) 0.0134(9) 0.0202(11) -0.0004(8) 0.0097(9) 0.0008(8)
C10 0.0164(10) 0.0168(10) 0.0243(12) -0.0021(9) 0.0030(9) -0.0027(8)
C6 0.0097(9) 0.0118(9) 0.0166(10) -0.0024(7) 0.0036(7) 0.0017(7)
C2 0.0150(10) 0.0168(10) 0.0255(12) -0.0022(8) 0.0056(9) -0.0020(8)
C5 0.0156(10) 0.0168(10) 0.0198(11) 0.0018(8) 0.0086(8) 0.0012(8)
C8 0.0123(10) 0.0225(11) 0.0267(12) -0.0036(9) 0.0064(8) -0.0007(8)
C4 0.0200(11) 0.0234(11) 0.0139(10) 0.0000(9) 0.0028(8) 0.0050(9)
C11 0.0184(11) 0.0167(10) 0.0314(13) 0.0005(9) 0.0127(9) -0.0019(8)
C3 0.0155(10) 0.0242(11) 0.0192(11) -0.0074(9) -0.0015(8) 0.0003(9)
C12 0.0260(12) 0.0155(10) 0.0205(11) 0.0027(8) 0.0123(9) 0.0025(9)
N3 0.0137(8) 0.0178(8) 0.0170(9) -0.0051(7) 0.0060(7) -0.0011(7)

loop_
_atom_type_symbol
_atom_type_description
_atom_type_scat_dispersion_real
_atom_type_scat_dispersion_imag
_atom_type_scat_source
C C 0.0033 0.0016 'International Tables Vol C Tables 4.2.6.8 and 6.1.1.4'
H H 0.0000 0.0000 'International Tables Vol C Tables 4.2.6.8 and 6.1.1.4'
N N 0.0061 0.0033 'International Tables Vol C Tables 4.2.6.8 and 6.1.1.4'
S S 0.1246 0.1234 'International Tables Vol C Tables 4.2.6.8 and 6.1.1.4'

loop_
_geom_angle_atom_site_label_1
_geom_angle_atom_site_label_2
_geom_angle_atom_site_label_3
_geom_angle
_geom_angle_site_symmetry_1
_geom_angle_site_symmetry_3
_geom_angle_publ_flag
N2 C7 S1 119.83(14) . . ?
N5 C15 S2 119.59(14) . . ?
N6 C15 S2 121.59(15) . . ?
N6 C15 N5 118.79(17) . . ?
N4 C9 C14 120.89(18) . . ?
N4 C9 C10 120.9(2) . . ?
C15 N5 C14 125.52(16) . . ?
C15 N6 C16 123.48(17) . . ?
C1 C6 N2 117.81(18) . . ?
C7 N2 C6 127.90(16) . . ?
C7 N3 C8 122.88(18) . . ?
C14 C13 C12 120.6(2) . . ?
C13 C14 N5 121.09(18) . . ?
C13 C14 C9 120.82(18) . . ?
C9 C14 N5 118.07(18) . . ?
C10 C9 C14 118.10(19) . . ?
C10 C11 C12 121.02(19) . . ?
C6 C1 N1 120.24(19) . . ?
C2 C1 N1 121.14(18) . . ?
C2 C1 C6 118.55(19) . . ?
C2 C3 C4 120.4(2) . . ?
C5 C6 N2 122.20(17) . . ?
C5 C6 C1 119.95(19) . . ?
C5 C4 C3 119.2(2) . . ?
C4 C5 C6 120.86(19) . . ?
C11 C10 C9 120.7(2) . . ?
C11 C12 C13 118.8(2) . . ?
C3 C2 C1 120.98(19) . . ?
N3 C7 S1 122.03(15) . . ?
N3 C7 N2 118.14(18) . . ?

loop_
_geom_bond_atom_site_label_1
_geom_bond_atom_site_label_2
_geom_bond_distance
_geom_bond_site_symmetry_2
_geom_bond_publ_flag
S1 C7 1.693(2) . ?
S2 C15 1.708(2) . ?
N2 C7 1.355(2) . ?
N2 C6 1.421(2) . ?
N1 C1 1.408(3) . ?
N5 C15 1.347(2) . ?
N5 C14 1.439(2) . ?
N6 C15 1.326(2) . ?
N6 C16 1.457(3) . ?
N4 C9 1.386(3) . ?
C1 C6 1.403(3) . ?
C1 C2 1.394(3) . ?
C7 N3 1.336(2) . ?
C14 C13 1.384(3) . ?
C14 C9 1.402(3) . ?
C13 C12 1.389(3) . ?
C9 C10 1.397(3) . ?
C10 C11 1.382(3) . ?
C6 C5 1.387(3) . ?
C2 C3 1.374(3) . ?
C5 C4 1.382(3) . ?
C8 N3 1.459(3) . ?
C4 C3 1.391(3) . ?
C11 C12 1.389(3) . ?
